data_7104496
loop_
_publ_author_name
'Schenk, Christian'
'Schnepf, Andreas'

_publ_section_title
;
 {Ge9R3Cr(CO)5}- and {Ge9R3Cr(CO)3}-: a metalloid cluster (Ge9R3-) as a
 flexible ligand in coordination chemistry [R=Si(SiMe3)3].
;
_journal_issue 22
_journal_name_full 'Chemical communications (Cambridge, England)'
_journal_page_first 3208
_journal_page_last 3210
_journal_paper_doi 10.1039/b901870k
_journal_volume 34
_journal_year 2009
_chemical_formula_sum 'C48 H113 Cr Ge9 Li O9 Si12'
_chemical_formula_weight 1883.71
_chemical_name_systematic
;
?
;
_space_group_IT_number 14
_symmetry_cell_setting monoclinic
_symmetry_space_group_name_Hall '-P 2yn'
_symmetry_space_group_name_H-M 'P 1 21/n 1'
_atom_sites_solution_hydrogens geom
_atom_sites_solution_primary direct
_atom_sites_solution_secondary difmap
_audit_creation_method SHELXL-97
_cell_angle_alpha 90.00
_cell_angle_beta 99.39(3)
_cell_angle_gamma 90.00
_cell_formula_units_Z 4
_cell_length_a 14.419(3)
_cell_length_b 41.714(8)
_cell_length_c 14.636(3)
_cell_measurement_reflns_used 9937
_cell_measurement_temperature 149(2)
_cell_measurement_theta_max 32.56
_cell_measurement_theta_min 2.30
_cell_volume 8686(3)
_computing_cell_refinement 'SMART-NT 5.6 (Bruker AXS Inc., 2000)'
_computing_data_collection 'SMART-NT 5.6 (Bruker AXS Inc., 2000)'
_computing_data_reduction 'SAINT+ 6.0 (Bruker AXS Inc., 2000)'
_computing_structure_refinement 'SHELXL-97 (Sheldrick, 1997)'
_computing_structure_solution 'SHELXS-97 (Sheldrick, 1990)'
_diffrn_ambient_temperature 150(2)
_diffrn_detector_area_resol_mean 8.333
_diffrn_measured_fraction_theta_full 0.824
_diffrn_measured_fraction_theta_max 0.824
_diffrn_measurement_device_type 'Bruker SMART Apex'
_diffrn_measurement_method 'CCD area detector'
_diffrn_radiation_monochromator silicon
_diffrn_radiation_source synchrotron
_diffrn_radiation_type synchrotron
_diffrn_radiation_wavelength 0.80000
_diffrn_reflns_av_R_equivalents 0.0256
_diffrn_reflns_av_sigmaI/netI 0.0455
_diffrn_reflns_limit_h_max 19
_diffrn_reflns_limit_h_min -19
_diffrn_reflns_limit_k_max 18
_diffrn_reflns_limit_k_min -56
_diffrn_reflns_limit_l_max 19
_diffrn_reflns_limit_l_min -16
_diffrn_reflns_number 31969
_diffrn_reflns_theta_full 32.74
_diffrn_reflns_theta_max 32.74
_diffrn_reflns_theta_min 1.70
_exptl_absorpt_coefficient_mu 3.391
_exptl_absorpt_correction_T_max 0.9674
_exptl_absorpt_correction_T_min 0.2392
_exptl_absorpt_correction_type numerical
_exptl_absorpt_process_details 'SADABS 2.10 (Bruker AXS Inc., 2005)'
_exptl_crystal_colour dark-red
_exptl_crystal_density_diffrn 1.441
_exptl_crystal_density_method 'not measured'
_exptl_crystal_description rod
_exptl_crystal_F_000 3824
_exptl_crystal_size_max 0.6
_exptl_crystal_size_mid 0.02
_exptl_crystal_size_min 0.01
_refine_diff_density_max 2.058
_refine_diff_density_min -1.018
_refine_diff_density_rms 0.114
_refine_ls_extinction_method none
_refine_ls_goodness_of_fit_ref 1.072
_refine_ls_hydrogen_treatment constr
_refine_ls_matrix_type full
_refine_ls_number_parameters 1002
_refine_ls_number_reflns 18525
_refine_ls_number_restraints 148
_refine_ls_restrained_S_all 1.073
_refine_ls_R_factor_all 0.0591
_refine_ls_R_factor_gt 0.0519
_refine_ls_shift/su_max 0.001
_refine_ls_shift/su_mean 0.000
_refine_ls_structure_factor_coef Fsqd
_refine_ls_weighting_details 'calc w=1/[\s^2^(Fo^2^)+(0.1048P)^2^+2.3516P] where P=(Fo^2^+2Fc^2^)/3'
_refine_ls_weighting_scheme calc
_refine_ls_wR_factor_gt 0.1551
_refine_ls_wR_factor_ref 0.1603
_reflns_number_gt 15222
_reflns_number_total 18525
_reflns_threshold_expression >2sigma(I)
_cod_data_source_file b901870k.txt
_cod_data_source_block cs93mon
_cod_original_sg_symbol_H-M P2(1)/n
_cod_database_code 7104496

loop_
_symmetry_equiv_pos_as_xyz
'x, y, z'
'-x+1/2, y+1/2, -z+1/2'
'-x, -y, -z'
'x-1/2, -y-1/2, z-1/2'

loop_
_atom_site_label
_atom_site_type_symbol
_atom_site_fract_x
_atom_site_fract_y
_atom_site_fract_z
_atom_site_U_iso_or_equiv
_atom_site_adp_type
_atom_site_occupancy
_atom_site_symmetry_multiplicity
_atom_site_calc_flag
_atom_site_refinement_flags
_atom_site_disorder_assembly
_atom_site_disorder_group
Ge1 Ge 0.20100(4) 0.072986(10) 0.22269(4) 0.05480(13) Uani 1 1 d . A .
Ge2 Ge 0.25673(3) 0.124169(10) 0.01654(3) 0.04646(11) Uani 1 1 d . . .
Ge3 Ge 0.16206(3) 0.162431(8) 0.18073(3) 0.04299(11) Uani 1 1 d . B .
Ge4 Ge 0.08837(3) 0.137045(9) 0.02993(3) 0.04155(11) Uani 1 1 d . B .
Ge5 Ge 0.14576(3) 0.077205(9) 0.05080(3) 0.04456(11) Uani 1 1 d . . .
Ge6 Ge 0.06376(3) 0.109929(9) 0.18670(3) 0.04601(11) Uani 1 1 d . . .
Ge7 Ge 0.26200(4) 0.124974(9) 0.29334(3) 0.05116(13) Uani 1 1 d . . .
Ge8 Ge 0.34034(3) 0.091125(10) 0.15328(4) 0.05162(12) Uani 1 1 d . . .
Ge9 Ge 0.33377(3) 0.154567(10) 0.16119(3) 0.04772(12) Uani 1 1 d . . .
Cr1 Cr -0.06288(4) 0.139246(15) -0.08811(5) 0.04831(17) Uani 1 1 d . . .
Si1 Si 0.20536(8) 0.02235(2) 0.29444(8) 0.0453(2) Uani 1 1 d . . .
Si2 Si 0.34087(7) 0.11512(3) -0.11022(9) 0.0460(2) Uani 1 1 d . . .
Si3 Si 0.12757(8) 0.21263(2) 0.24609(8) 0.0443(2) Uani 1 1 d . . .
Si10 Si 0.3076(2) -0.00989(5) 0.2233(2) 0.0890(10) Uani 0.660(3) 1 d P A 1
Si11 Si 0.26215(18) 0.03025(6) 0.44986(16) 0.0703(7) Uani 0.660(3) 1 d P A 1
Si12 Si 0.05258(17) 0.00263(5) 0.2675(2) 0.0812(9) Uani 0.660(3) 1 d P A 1
Si13 Si 0.1929(3) -0.01774(8) 0.1836(3) 0.0617(12) Uani 0.340(3) 1 d P A 2
Si14 Si 0.3488(3) 0.01899(10) 0.3988(4) 0.0773(16) Uani 0.340(3) 1 d P A 2
Si15 Si 0.0823(4) 0.01784(12) 0.3855(5) 0.095(2) Uani 0.340(3) 1 d P A 2
Si20 Si 0.28188(9) 0.15010(4) -0.23163(12) 0.0677(4) Uani 1 1 d . . .
Si21 Si 0.49737(9) 0.13086(4) -0.05833(12) 0.0723(4) Uani 1 1 d . . .
Si22 Si 0.34017(10) 0.06139(3) -0.15740(10) 0.0591(3) Uani 1 1 d . . .
Si30 Si 0.1546(4) 0.24949(9) 0.1300(3) 0.0670(10) Uani 0.50 1 d PDU B 1
Si31 Si 0.2272(6) 0.22371(17) 0.3818(8) 0.071(2) Uani 0.50 1 d PDU B 1
Si32 Si -0.0336(5) 0.21699(15) 0.2671(6) 0.0595(16) Uani 0.50 1 d PDU B 1
Si33 Si 0.1916(3) 0.25014(12) 0.1546(5) 0.0877(18) Uani 0.50 1 d PDU B 2
Si34 Si 0.2059(7) 0.2160(2) 0.4006(8) 0.080(2) Uani 0.50 1 d PDU B 2
Si35 Si -0.0320(7) 0.2161(2) 0.2372(6) 0.078(3) Uani 0.50 1 d PDU B 2
O1 O -0.2268(3) 0.14143(13) -0.2429(3) 0.0992(16) Uani 1 1 d . . .
O2 O -0.0204(7) 0.2058(2) -0.1432(8) 0.093(3) Uani 0.556(11) 1 d PU C 1
O3 O 0.0559(8) 0.1056(3) -0.2108(6) 0.098(4) Uani 0.556(11) 1 d PU C 1
O4 O -0.1940(6) 0.1616(2) 0.0421(6) 0.075(2) Uani 0.556(11) 1 d PU C 1
O5 O -0.1143(7) 0.0732(2) -0.0204(9) 0.094(3) Uani 0.556(11) 1 d PU C 1
O2A O 0.0205(8) 0.1941(2) -0.1896(9) 0.082(4) Uani 0.444(11) 1 d PU C 2
O3A O 0.0099(7) 0.0885(2) -0.2034(7) 0.068(3) Uani 0.444(11) 1 d PU C 2
O4A O -0.1473(12) 0.1859(6) 0.0322(13) 0.168(10) Uani 0.444(11) 1 d PU C 2
O5A O -0.1568(10) 0.0872(4) 0.0069(9) 0.099(4) Uani 0.444(11) 1 d PU C 2
C1 C -0.1653(3) 0.14080(15) -0.1820(4) 0.0704(14) Uani 1 1 d . C .
C2 C -0.0338(9) 0.1806(4) -0.1206(12) 0.061(3) Uani 0.556(11) 1 d PU C 1
C4 C -0.1415(8) 0.1536(2) -0.0049(8) 0.058(3) Uani 0.556(11) 1 d PU C 1
C5 C -0.0944(9) 0.0978(3) -0.0434(11) 0.066(4) Uani 0.556(11) 1 d PU C 1
C3 C 0.0099(9) 0.1185(3) -0.1632(9) 0.058(3) Uani 0.556(11) 1 d PU C 1
C4A C -0.1153(11) 0.1689(5) -0.0125(13) 0.089(6) Uani 0.444(11) 1 d PU C 2
C3A C -0.0129(10) 0.1076(3) -0.1614(10) 0.044(3) Uani 0.444(11) 1 d PU C 2
C5A C -0.1218(12) 0.1094(6) -0.0282(16) 0.078(5) Uani 0.444(11) 1 d PU C 2
C2A C -0.0076(12) 0.1743(4) -0.1515(14) 0.061(5) Uani 0.444(11) 1 d PU C 2
C10B C 0.4306(14) 0.0072(5) 0.2398(12) 0.094(5) Uani 0.50 1 d P A 1
H10A H 0.4714 -0.0069 0.2104 0.141 Uiso 0.50 1 calc PR A 1
H10B H 0.4552 0.0089 0.3062 0.141 Uiso 0.50 1 calc PR A 1
H10C H 0.4292 0.0286 0.2115 0.141 Uiso 0.50 1 calc PR A 1
C10A C 0.3217(17) -0.0495(4) 0.287(2) 0.184(14) Uani 0.50 1 d P A 1
H10D H 0.3654 -0.0632 0.2606 0.277 Uiso 0.50 1 calc PR A 1
H10E H 0.2604 -0.0602 0.2821 0.277 Uiso 0.50 1 calc PR A 1
H10F H 0.3464 -0.0456 0.3530 0.277 Uiso 0.50 1 calc PR A 1
C10C C 0.257(3) -0.0084(8) 0.094(2) 0.139(13) Uani 0.50 1 d PU A 1
H10G H 0.2966 -0.0211 0.0591 0.209 Uiso 0.50 1 calc PR A 1
H10H H 0.2552 0.0139 0.0722 0.209 Uiso 0.50 1 calc PR A 1
H10I H 0.1930 -0.0172 0.0837 0.209 Uiso 0.50 1 calc PR A 1
C11C C 0.380(3) 0.0442(8) 0.463(3) 0.113(11) Uani 0.50 1 d PU A 1
H11A H 0.4037 0.0481 0.5283 0.169 Uiso 0.50 1 calc PR A 1
H11B H 0.3820 0.0642 0.4279 0.169 Uiso 0.50 1 calc PR A 1
H11C H 0.4191 0.0280 0.4388 0.169 Uiso 0.50 1 calc PR A 1
C11B C 0.247(2) -0.0057(5) 0.5170(13) 0.170(12) Uani 0.50 1 d P A 1
H11D H 0.2707 -0.0017 0.5826 0.256 Uiso 0.50 1 calc PR A 1
H11E H 0.2828 -0.0234 0.4954 0.256 Uiso 0.50 1 calc PR A 1
H11F H 0.1805 -0.0114 0.5089 0.256 Uiso 0.50 1 calc PR A 1
C11A C 0.1829(13) 0.0628(5) 0.4933(12) 0.124(7) Uani 0.50 1 d P A 1
H11G H 0.2049 0.0670 0.5592 0.187 Uiso 0.50 1 calc PR A 1
H11H H 0.1178 0.0551 0.4849 0.187 Uiso 0.50 1 calc PR A 1
H11I H 0.1860 0.0825 0.4579 0.187 Uiso 0.50 1 calc PR A 1
C12C C -0.019(2) 0.0255(7) 0.319(2) 0.151(13) Uani 0.50 1 d PU A 1
H12A H -0.0833 0.0166 0.3066 0.227 Uiso 0.50 1 calc PR A 1
H12B H -0.0198 0.0474 0.2949 0.227 Uiso 0.50 1 calc PR A 1
H12C H 0.0025 0.0257 0.3861 0.227 Uiso 0.50 1 calc PR A 1
C12B C 0.0033(10) 0.0041(4) 0.1378(12) 0.109(6) Uani 0.50 1 d P A 1
H12D H -0.0608 -0.0044 0.1272 0.163 Uiso 0.50 1 calc PR A 1
H12E H 0.0430 -0.0088 0.1037 0.163 Uiso 0.50 1 calc PR A 1
H12F H 0.0025 0.0264 0.1162 0.163 Uiso 0.50 1 calc PR A 1
C12A C 0.0583(13) -0.0398(4) 0.310(2) 0.180(14) Uani 0.50 1 d P A 1
H12G H -0.0048 -0.0493 0.2983 0.269 Uiso 0.50 1 calc PR A 1
H12H H 0.0823 -0.0402 0.3765 0.269 Uiso 0.50 1 calc PR A 1
H12I H 0.1003 -0.0522 0.2770 0.269 Uiso 0.50 1 calc PR A 1
C13C C 0.2814(17) -0.0122(7) 0.099(2) 0.097(8) Uani 0.50 1 d PU A 2
H13I H 0.2727 -0.0294 0.0528 0.145 Uiso 0.50 1 calc PR A 2
H13J H 0.3456 -0.0131 0.1336 0.145 Uiso 0.50 1 calc PR A 2
H13K H 0.2708 0.0086 0.0680 0.145 Uiso 0.50 1 calc PR A 2
C13B C 0.2382(14) -0.0560(2) 0.2435(10) 0.094(5) Uani 0.50 1 d P A 2
H13L H 0.2331 -0.0735 0.1981 0.142 Uiso 0.50 1 calc PR A 2
H13M H 0.2008 -0.0612 0.2917 0.142 Uiso 0.50 1 calc PR A 2
H13N H 0.3041 -0.0532 0.2717 0.142 Uiso 0.50 1 calc PR A 2
C13A C 0.060(2) -0.0157(4) 0.1239(15) 0.199(16) Uani 0.50 1 d P A 2
H13O H 0.0478 -0.0320 0.0753 0.298 Uiso 0.50 1 calc PR A 2
H13P H 0.0461 0.0056 0.0966 0.298 Uiso 0.50 1 calc PR A 2
H13Q H 0.0191 -0.0197 0.1703 0.298 Uiso 0.50 1 calc PR A 2
C14C C 0.374(3) 0.0542(6) 0.469(2) 0.093(9) Uani 0.50 1 d PU A 2
H14A H 0.4342 0.0514 0.5107 0.140 Uiso 0.50 1 calc PR A 2
H14B H 0.3239 0.0576 0.5062 0.140 Uiso 0.50 1 calc PR A 2
H14C H 0.3778 0.0729 0.4294 0.140 Uiso 0.50 1 calc PR A 2
C14B C 0.3275(16) -0.0152(4) 0.4906(15) 0.139(9) Uani 0.50 1 d P A 2
H14D H 0.3847 -0.0179 0.5363 0.208 Uiso 0.50 1 calc PR A 2
H14E H 0.3119 -0.0355 0.4580 0.208 Uiso 0.50 1 calc PR A 2
H14F H 0.2755 -0.0088 0.5222 0.208 Uiso 0.50 1 calc PR A 2
C14A C 0.438(2) 0.0087(8) 0.308(3) 0.22(2) Uani 0.50 1 d P A 2
H14G H 0.5022 0.0066 0.3420 0.328 Uiso 0.50 1 calc PR A 2
H14H H 0.4358 0.0260 0.2626 0.328 Uiso 0.50 1 calc PR A 2
H14I H 0.4189 -0.0115 0.2762 0.328 Uiso 0.50 1 calc PR A 2
C15C C -0.0250(10) 0.0318(6) 0.328(2) 0.117(10) Uani 0.50 1 d PU A 2
H15A H -0.0730 0.0290 0.3680 0.175 Uiso 0.50 1 calc PR A 2
H15B H -0.0431 0.0197 0.2707 0.175 Uiso 0.50 1 calc PR A 2
H15C H -0.0196 0.0546 0.3138 0.175 Uiso 0.50 1 calc PR A 2
C15B C 0.0567(19) -0.0275(4) 0.397(2) 0.204(18) Uani 0.50 1 d P A 2
H15D H 0.0057 -0.0303 0.4334 0.307 Uiso 0.50 1 calc PR A 2
H15E H 0.1133 -0.0383 0.4288 0.307 Uiso 0.50 1 calc PR A 2
H15F H 0.0380 -0.0369 0.3355 0.307 Uiso 0.50 1 calc PR A 2
C15A C 0.119(3) 0.0419(5) 0.4982(19) 0.24(2) Uani 0.50 1 d P A 2
H15G H 0.0693 0.0403 0.5367 0.362 Uiso 0.50 1 calc PR A 2
H15H H 0.1280 0.0644 0.4831 0.362 Uiso 0.50 1 calc PR A 2
H15I H 0.1776 0.0332 0.5322 0.362 Uiso 0.50 1 calc PR A 2
C20A C 0.3744(5) 0.1641(2) -0.2944(5) 0.103(2) Uani 1 1 d . . .
H20A H 0.3473 0.1790 -0.3434 0.155 Uiso 1 1 calc R . .
H20B H 0.4020 0.1458 -0.3219 0.155 Uiso 1 1 calc R . .
H20C H 0.4233 0.1752 -0.2513 0.155 Uiso 1 1 calc R . .
C20C C 0.1962(9) 0.1301(3) -0.3224(10) 0.259(11) Uani 1 1 d . . .
H20D H 0.1729 0.1456 -0.3711 0.388 Uiso 1 1 calc R . .
H20E H 0.1434 0.1219 -0.2948 0.388 Uiso 1 1 calc R . .
H20F H 0.2271 0.1123 -0.3491 0.388 Uiso 1 1 calc R . .
C20B C 0.2323(9) 0.1860(2) -0.1860(8) 0.197(7) Uani 1 1 d . . .
H20G H 0.2082 0.2004 -0.2373 0.295 Uiso 1 1 calc R . .
H20H H 0.2813 0.1970 -0.1430 0.295 Uiso 1 1 calc R . .
H20I H 0.1809 0.1798 -0.1534 0.295 Uiso 1 1 calc R . .
C21B C 0.5721(6) 0.1209(3) -0.1487(7) 0.148(5) Uani 1 1 d . . .
H21A H 0.6371 0.1275 -0.1268 0.222 Uiso 1 1 calc R . .
H21B H 0.5478 0.1321 -0.2064 0.222 Uiso 1 1 calc R . .
H21C H 0.5703 0.0977 -0.1599 0.222 Uiso 1 1 calc R . .
C21A C 0.5536(4) 0.10952(17) 0.0490(5) 0.095(2) Uani 1 1 d . . .
H21D H 0.6185 0.1170 0.0666 0.143 Uiso 1 1 calc R . .
H21E H 0.5535 0.0864 0.0373 0.143 Uiso 1 1 calc R . .
H21F H 0.5182 0.1140 0.0994 0.143 Uiso 1 1 calc R . .
C21C C 0.5021(5) 0.17514(16) -0.0325(5) 0.100(2) Uani 1 1 d . . .
H21G H 0.5675 0.1816 -0.0117 0.150 Uiso 1 1 calc R . .
H21H H 0.4649 0.1798 0.0163 0.150 Uiso 1 1 calc R . .
H21I H 0.4764 0.1871 -0.0886 0.150 Uiso 1 1 calc R . .
C22B C 0.3906(6) 0.05901(16) -0.2667(5) 0.092(2) Uani 1 1 d . . .
H22A H 0.3903 0.0367 -0.2874 0.138 Uiso 1 1 calc R . .
H22B H 0.4554 0.0670 -0.2555 0.138 Uiso 1 1 calc R . .
H22C H 0.3528 0.0721 -0.3145 0.138 Uiso 1 1 calc R . .
C22A C 0.2198(4) 0.04472(14) -0.1832(5) 0.0859(18) Uani 1 1 d . . .
H22D H 0.2227 0.0224 -0.2031 0.129 Uiso 1 1 calc R . .
H22E H 0.1825 0.0573 -0.2327 0.129 Uiso 1 1 calc R . .
H22F H 0.1904 0.0457 -0.1274 0.129 Uiso 1 1 calc R . .
C22C C 0.4145(5) 0.03664(14) -0.0668(4) 0.0852(18) Uani 1 1 d . . .
H22G H 0.4138 0.0143 -0.0871 0.128 Uiso 1 1 calc R . .
H22H H 0.3894 0.0380 -0.0086 0.128 Uiso 1 1 calc R . .
H22I H 0.4792 0.0447 -0.0572 0.128 Uiso 1 1 calc R . .
C32A C -0.0853(4) 0.17624(12) 0.2683(4) 0.0690(14) Uani 1 1 d D . .
H32A H -0.0542 0.1693 0.3296 0.104 Uiso 1 1 calc R B 2
H32B H -0.0763 0.1600 0.2222 0.104 Uiso 1 1 calc R B 2
H32C H -0.1526 0.1791 0.2690 0.104 Uiso 1 1 calc R B 2
C30A C 0.2864(10) 0.2515(4) 0.132(2) 0.144(11) Uani 0.50 1 d PD B 1
H30A H 0.3089 0.2308 0.1126 0.217 Uiso 0.50 1 calc PR B 1
H30B H 0.3180 0.2567 0.1944 0.217 Uiso 0.50 1 calc PR B 1
H30C H 0.3003 0.2682 0.0888 0.217 Uiso 0.50 1 calc PR B 1
C30B C 0.0770(15) 0.2361(3) 0.0161(8) 0.116(6) Uani 0.50 1 d PD B 1
H30D H 0.0109 0.2361 0.0242 0.173 Uiso 0.50 1 calc PR B 1
H30E H 0.0953 0.2145 -0.0001 0.173 Uiso 0.50 1 calc PR B 1
H30F H 0.0856 0.2510 -0.0337 0.173 Uiso 0.50 1 calc PR B 1
C30C C 0.126(3) 0.2918(5) 0.171(2) 0.132(13) Uani 0.50 1 d PDU B 1
H30G H 0.0589 0.2935 0.1725 0.198 Uiso 0.50 1 calc PR B 1
H30H H 0.1444 0.3078 0.1281 0.198 Uiso 0.50 1 calc PR B 1
H30I H 0.1616 0.2956 0.2332 0.198 Uiso 0.50 1 calc PR B 1
C31C C 0.3549(10) 0.2156(5) 0.3692(13) 0.100(7) Uani 0.50 1 d PDU B 1
H31A H 0.3710 0.2282 0.3176 0.150 Uiso 0.50 1 calc PR B 1
H31B H 0.3628 0.1928 0.3570 0.150 Uiso 0.50 1 calc PR B 1
H31C H 0.3963 0.2216 0.4265 0.150 Uiso 0.50 1 calc PR B 1
C31A C 0.212(2) 0.2686(3) 0.4052(18) 0.111(9) Uani 0.50 1 d PDU B 1
H31D H 0.2293 0.2812 0.3540 0.167 Uiso 0.50 1 calc PR B 1
H31E H 0.2522 0.2746 0.4631 0.167 Uiso 0.50 1 calc PR B 1
H31F H 0.1460 0.2729 0.4102 0.167 Uiso 0.50 1 calc PR B 1
C31B C 0.1941(15) 0.1999(5) 0.4815(12) 0.127(8) Uani 0.50 1 d PDU B 1
H31G H 0.1278 0.2037 0.4855 0.190 Uiso 0.50 1 calc PR B 1
H31H H 0.2333 0.2067 0.5394 0.190 Uiso 0.50 1 calc PR B 1
H31I H 0.2041 0.1770 0.4715 0.190 Uiso 0.50 1 calc PR B 1
C32B C -0.1042(10) 0.2449(4) 0.1868(13) 0.110(6) Uani 0.50 1 d PD B 1
H32D H -0.1061 0.2374 0.1230 0.165 Uiso 0.50 1 calc PR B 1
H32E H -0.0759 0.2663 0.1936 0.165 Uiso 0.50 1 calc PR B 1
H32F H -0.1683 0.2458 0.2009 0.165 Uiso 0.50 1 calc PR B 1
C32C C -0.0378(14) 0.2342(4) 0.3895(11) 0.118(6) Uani 0.50 1 d PD B 1
H32G H -0.0009 0.2204 0.4363 0.177 Uiso 0.50 1 calc PR B 1
H32H H -0.1032 0.2349 0.4001 0.177 Uiso 0.50 1 calc PR B 1
H32I H -0.0115 0.2559 0.3940 0.177 Uiso 0.50 1 calc PR B 1
C33B C 0.1721(17) 0.2348(4) 0.0301(8) 0.138(8) Uani 0.50 1 d PD B 2
H33A H 0.1047 0.2314 0.0090 0.208 Uiso 0.50 1 calc PR B 2
H33B H 0.2057 0.2145 0.0273 0.208 Uiso 0.50 1 calc PR B 2
H33C H 0.1958 0.2506 -0.0100 0.208 Uiso 0.50 1 calc PR B 2
C33A C 0.3222(9) 0.2570(6) 0.1906(17) 0.126(9) Uani 0.50 1 d PD B 2
H33D H 0.3547 0.2363 0.1976 0.190 Uiso 0.50 1 calc PR B 2
H33E H 0.3335 0.2685 0.2497 0.190 Uiso 0.50 1 calc PR B 2
H33F H 0.3462 0.2697 0.1431 0.190 Uiso 0.50 1 calc PR B 2
C33C C 0.1231(18) 0.2895(3) 0.1443(16) 0.073(4) Uani 0.50 1 d PDU B 2
H33G H 0.0561 0.2851 0.1246 0.110 Uiso 0.50 1 calc PR B 2
H33H H 0.1458 0.3033 0.0985 0.110 Uiso 0.50 1 calc PR B 2
H33I H 0.1323 0.3004 0.2045 0.110 Uiso 0.50 1 calc PR B 2
C34C C 0.3345(10) 0.2082(5) 0.4171(10) 0.079(5) Uani 0.50 1 d PDU B 2
H34A H 0.3644 0.2236 0.3805 0.118 Uiso 0.50 1 calc PR B 2
H34B H 0.3458 0.1864 0.3968 0.118 Uiso 0.50 1 calc PR B 2
H34C H 0.3611 0.2106 0.4828 0.118 Uiso 0.50 1 calc PR B 2
C34B C 0.1497(12) 0.1870(6) 0.4705(11) 0.119(8) Uani 0.50 1 d PDU B 2
H34D H 0.0823 0.1916 0.4638 0.178 Uiso 0.50 1 calc PR B 2
H34E H 0.1783 0.1889 0.5357 0.178 Uiso 0.50 1 calc PR B 2
H34F H 0.1588 0.1652 0.4487 0.178 Uiso 0.50 1 calc PR B 2
C34A C 0.1940(19) 0.2585(4) 0.441(2) 0.144(15) Uani 0.50 1 d PDU B 2
H34G H 0.2249 0.2731 0.4031 0.216 Uiso 0.50 1 calc PR B 2
H34H H 0.2236 0.2604 0.5060 0.216 Uiso 0.50 1 calc PR B 2
H34I H 0.1273 0.2640 0.4351 0.216 Uiso 0.50 1 calc PR B 2
C35B C -0.0878(8) 0.2305(3) 0.1222(9) 0.084(4) Uani 0.50 1 d PD B 2
H35A H -0.0734 0.2157 0.0745 0.126 Uiso 0.50 1 calc PR B 2
H35B H -0.0636 0.2519 0.1111 0.126 Uiso 0.50 1 calc PR B 2
H35C H -0.1561 0.2316 0.1199 0.126 Uiso 0.50 1 calc PR B 2
C35C C -0.0628(10) 0.2463(3) 0.3222(11) 0.092(5) Uani 0.50 1 d PD B 2
H35D H -0.0358 0.2397 0.3851 0.137 Uiso 0.50 1 calc PR B 2
H35E H -0.1313 0.2477 0.3169 0.137 Uiso 0.50 1 calc PR B 2
H35F H -0.0375 0.2673 0.3089 0.137 Uiso 0.50 1 calc PR B 2
O10 O -0.3281(2) 0.17519(7) 0.3007(2) 0.0543(7) Uani 1 1 d . . .
O11 O -0.1735(2) 0.13641(8) 0.4497(3) 0.0631(8) Uani 1 1 d . . .
O12 O -0.3809(2) 0.12775(9) 0.4408(3) 0.0660(9) Uani 1 1 d . . .
O13 O -0.2877(2) 0.09918(7) 0.2799(3) 0.0620(8) Uani 1 1 d . . .
C100 C -0.3400(5) 0.20413(13) 0.3501(4) 0.0772(16) Uani 1 1 d . . .
H10J H -0.2784 0.2145 0.3708 0.093 Uiso 1 1 calc R . .
H10K H -0.3693 0.1994 0.4053 0.093 Uiso 1 1 calc R . .
C101 C -0.4005(7) 0.22515(18) 0.2869(6) 0.126(3) Uani 1 1 d . . .
H10L H -0.4665 0.2236 0.2974 0.152 Uiso 1 1 calc R . .
H10M H -0.3797 0.2477 0.2958 0.152 Uiso 1 1 calc R . .
C102 C -0.3922(7) 0.21428(17) 0.1949(5) 0.109(3) Uani 1 1 d . . .
H10N H -0.3439 0.2269 0.1697 0.131 Uiso 1 1 calc R . .
H10O H -0.4529 0.2166 0.1527 0.131 Uiso 1 1 calc R . .
C103 C -0.3644(4) 0.18003(13) 0.2050(4) 0.0713(14) Uani 1 1 d . . .
H10P H -0.4194 0.1660 0.1854 0.086 Uiso 1 1 calc R . .
H10Q H -0.3158 0.1751 0.1665 0.086 Uiso 1 1 calc R . .
C110 C -0.1078(4) 0.11077(14) 0.4682(5) 0.0864(19) Uani 1 1 d . . .
H11J H -0.0700 0.1089 0.4177 0.104 Uiso 1 1 calc R . .
H11K H -0.1412 0.0903 0.4729 0.104 Uiso 1 1 calc R . .
C111 C -0.0474(9) 0.11789(19) 0.5552(9) 0.186(7) Uani 1 1 d . . .
H11L H -0.0591 0.1024 0.6032 0.224 Uiso 1 1 calc R . .
H11M H 0.0194 0.1161 0.5475 0.224 Uiso 1 1 calc R . .
C112 C -0.0666(6) 0.1495(3) 0.5827(6) 0.128(3) Uani 1 1 d . . .
H11N H -0.0116 0.1635 0.5806 0.153 Uiso 1 1 calc R . .
H11O H -0.0805 0.1494 0.6467 0.153 Uiso 1 1 calc R . .
C113 C -0.1488(4) 0.16132(15) 0.5177(5) 0.0825(17) Uani 1 1 d . . .
H11P H -0.2020 0.1657 0.5509 0.099 Uiso 1 1 calc R . .
H11Q H -0.1329 0.1813 0.4874 0.099 Uiso 1 1 calc R . .
C120 C -0.3676(5) 0.11174(18) 0.5288(5) 0.093(2) Uani 1 1 d . . .
H12J H -0.3098 0.1197 0.5682 0.112 Uiso 1 1 calc R . .
H12K H -0.3611 0.0884 0.5200 0.112 Uiso 1 1 calc R . .
C121 C -0.4494(4) 0.11832(18) 0.5729(5) 0.0871(18) Uani 1 1 d . . .
H12L H -0.4310 0.1310 0.6302 0.105 Uiso 1 1 calc R . .
H12M H -0.4786 0.0981 0.5890 0.105 Uiso 1 1 calc R . .
C122 C -0.5174(4) 0.13720(18) 0.5028(5) 0.0840(18) Uani 1 1 d . . .
H12N H -0.5821 0.1286 0.4980 0.101 Uiso 1 1 calc R . .
H12O H -0.5176 0.1602 0.5199 0.101 Uiso 1 1 calc R . .
C123 C -0.4806(4) 0.13266(18) 0.4151(5) 0.0834(18) Uani 1 1 d . . .
H12P H -0.5103 0.1138 0.3810 0.100 Uiso 1 1 calc R . .
H12Q H -0.4933 0.1518 0.3751 0.100 Uiso 1 1 calc R . .
C130 C -0.3517(4) 0.07280(12) 0.2795(5) 0.0746(15) Uani 1 1 d . . .
H13A H -0.4131 0.0779 0.2413 0.090 Uiso 1 1 calc R . .
H13B H -0.3620 0.0678 0.3433 0.090 Uiso 1 1 calc R . .
C131 C -0.3064(6) 0.04510(15) 0.2393(6) 0.101(2) Uani 1 1 d . . .
H13C H -0.2644 0.0332 0.2879 0.122 Uiso 1 1 calc R . .
H13D H -0.3541 0.0302 0.2066 0.122 Uiso 1 1 calc R . .
C132 C -0.2525(5) 0.06068(15) 0.1740(5) 0.0884(19) Uani 1 1 d . . .
H13E H -0.2920 0.0636 0.1126 0.106 Uiso 1 1 calc R . .
H13F H -0.1966 0.0478 0.1665 0.106 Uiso 1 1 calc R . .
C133 C -0.2240(4) 0.09258(13) 0.2181(4) 0.0701(14) Uani 1 1 d . . .
H13G H -0.1588 0.0916 0.2520 0.084 Uiso 1 1 calc R . .
H13H H -0.2275 0.1095 0.1703 0.084 Uiso 1 1 calc R . .
Li1 Li -0.2882(5) 0.13514(18) 0.3615(6) 0.0559(18) Uani 1 1 d . . .

loop_
_atom_site_aniso_label
_atom_site_aniso_U_11
_atom_site_aniso_U_22
_atom_site_aniso_U_33
_atom_site_aniso_U_23
_atom_site_aniso_U_13
_atom_site_aniso_U_12
Ge1 0.0685(3) 0.0307(2) 0.0596(3) 0.00650(17) -0.0062(2) 0.00292(17)
Ge2 0.0446(2) 0.0440(2) 0.0489(3) -0.00317(17) 0.00171(18) -0.00120(15)
Ge3 0.0496(2) 0.02567(17) 0.0500(3) -0.00393(14) -0.00273(17) 0.00173(14)
Ge4 0.0463(2) 0.02917(18) 0.0454(2) 0.00223(14) -0.00395(17) 0.00242(13)
Ge5 0.0540(2) 0.02717(18) 0.0483(3) -0.00305(14) -0.00409(18) 0.00140(14)
Ge6 0.0540(2) 0.02935(18) 0.0533(3) 0.00290(15) 0.00480(19) 0.00066(15)
Ge7 0.0665(3) 0.0328(2) 0.0475(3) 0.00018(16) -0.0105(2) 0.00155(16)
Ge8 0.0485(2) 0.0403(2) 0.0614(3) -0.00318(18) -0.0050(2) 0.00947(16)
Ge9 0.0461(2) 0.0356(2) 0.0577(3) -0.00243(17) -0.00284(19) -0.00377(15)
Cr1 0.0445(3) 0.0418(3) 0.0541(4) 0.0013(3) -0.0055(3) 0.0006(2)
Si1 0.0539(6) 0.0272(4) 0.0523(7) 0.0062(4) 0.0013(5) 0.0069(4)
Si2 0.0440(5) 0.0403(5) 0.0525(7) 0.0032(4) 0.0047(5) 0.0016(4)
Si3 0.0521(5) 0.0238(4) 0.0528(6) -0.0024(4) -0.0041(5) 0.0002(4)
Si10 0.137(2) 0.0378(10) 0.103(2) 0.0096(11) 0.0527(18) 0.0313(12)
Si11 0.0819(15) 0.0768(14) 0.0493(13) 0.0098(10) 0.0021(10) -0.0189(11)
Si12 0.0669(13) 0.0477(11) 0.117(2) 0.0244(12) -0.0219(13) -0.0133(9)
Si13 0.092(3) 0.0300(15) 0.060(2) 0.0007(14) 0.002(2) -0.0067(16)
Si14 0.085(3) 0.043(2) 0.089(3) 0.016(2) -0.030(2) -0.0007(18)
Si15 0.109(4) 0.059(3) 0.130(5) 0.037(3) 0.060(4) 0.023(3)
Si20 0.0540(7) 0.0604(8) 0.0872(11) 0.0294(7) 0.0074(7) 0.0032(5)
Si21 0.0444(6) 0.0915(11) 0.0788(11) 0.0098(8) 0.0038(6) -0.0091(6)
Si22 0.0728(8) 0.0462(6) 0.0593(8) -0.0025(5) 0.0133(6) 0.0128(5)
Si30 0.102(3) 0.0279(13) 0.075(3) 0.0104(14) 0.026(2) -0.0026(19)
Si31 0.084(5) 0.046(2) 0.070(5) -0.020(2) -0.027(3) 0.020(2)
Si32 0.0424(18) 0.0302(16) 0.106(5) -0.002(2) 0.012(3) -0.0002(11)
Si33 0.072(3) 0.0428(17) 0.136(5) 0.030(2) -0.019(2) -0.0143(17)
Si34 0.066(3) 0.096(6) 0.068(5) -0.033(4) -0.015(3) 0.022(3)
Si35 0.070(3) 0.052(2) 0.102(5) -0.017(3) -0.016(3) 0.0183(19)
O1 0.059(2) 0.141(4) 0.084(3) 0.023(3) -0.026(2) -0.011(2)
O2 0.087(5) 0.054(5) 0.137(9) 0.035(5) 0.017(5) 0.001(4)
O3 0.115(8) 0.107(8) 0.072(6) -0.024(5) 0.013(5) 0.035(6)
O4 0.063(4) 0.088(6) 0.076(5) -0.002(4) 0.016(4) 0.004(4)
O5 0.087(6) 0.056(5) 0.132(9) 0.015(5) 0.000(6) -0.027(4)
O2A 0.084(7) 0.042(5) 0.112(9) 0.022(5) -0.005(6) -0.009(4)
O3A 0.082(6) 0.043(5) 0.078(6) -0.004(4) 0.012(5) -0.008(4)
O4A 0.113(11) 0.22(2) 0.163(14) -0.106(15) 0.000(10) 0.060(13)
O5A 0.100(9) 0.128(12) 0.076(8) 0.008(7) 0.033(7) -0.041(8)
C1 0.050(2) 0.088(4) 0.069(4) 0.008(3) -0.003(2) -0.007(2)
C2 0.056(6) 0.050(7) 0.075(10) 0.017(5) 0.003(5) 0.002(4)
C4 0.054(5) 0.044(5) 0.068(6) 0.005(4) -0.010(5) -0.005(4)
C5 0.051(6) 0.059(7) 0.079(9) 0.012(6) -0.018(6) -0.017(5)
C3 0.066(7) 0.046(7) 0.056(6) -0.004(5) -0.003(5) -0.003(5)
C4A 0.063(8) 0.095(12) 0.102(12) -0.049(10) -0.011(8) 0.031(8)
C3A 0.060(7) 0.020(5) 0.051(6) -0.001(4) 0.003(5) -0.013(4)
C5A 0.047(8) 0.101(15) 0.085(11) 0.005(11) 0.010(7) -0.005(7)
C2A 0.063(9) 0.041(7) 0.067(12) 0.005(6) -0.023(8) 0.000(6)
C10B 0.088(9) 0.100(10) 0.105(12) 0.019(8) 0.051(9) 0.053(8)
C10A 0.19(2) 0.067(10) 0.34(4) 0.091(16) 0.17(2) 0.078(13)
C10C 0.26(4) 0.085(12) 0.098(17) -0.008(10) 0.10(2) 0.046(17)
C11C 0.102(14) 0.13(3) 0.103(15) -0.020(18) 0.011(12) -0.023(16)
C11B 0.31(4) 0.116(17) 0.074(11) 0.043(11) 0.000(18) -0.09(2)
C11A 0.121(13) 0.173(19) 0.083(11) -0.068(12) 0.029(9) -0.034(12)
C12C 0.21(3) 0.111(16) 0.116(17) 0.028(13) -0.029(17) -0.090(17)
C12B 0.086(8) 0.069(8) 0.145(14) -0.017(9) -0.059(9) 0.004(6)
C12A 0.108(13) 0.063(10) 0.33(4) 0.088(15) -0.085(18) -0.041(9)
C13C 0.089(9) 0.090(15) 0.115(16) -0.052(13) 0.024(9) -0.024(10)
C13B 0.169(14) 0.031(5) 0.086(9) 0.000(5) 0.027(9) 0.021(7)
C13A 0.31(3) 0.088(11) 0.142(17) 0.041(12) -0.14(2) -0.101(17)
C14C 0.116(16) 0.067(11) 0.078(12) 0.006(9) -0.042(12) -0.037(10)
C14B 0.19(2) 0.071(9) 0.128(17) 0.064(11) -0.048(15) 0.004(11)
C14A 0.101(17) 0.21(3) 0.37(6) 0.08(4) 0.11(3) 0.075(18)
C15C 0.043(6) 0.113(15) 0.21(3) 0.034(14) 0.067(11) 0.012(7)
C15B 0.21(2) 0.052(9) 0.40(5) 0.076(17) 0.19(3) 0.015(11)
C15A 0.49(6) 0.107(16) 0.20(3) -0.008(16) 0.25(4) 0.02(2)
C20A 0.088(4) 0.139(7) 0.084(5) 0.049(5) 0.016(4) 0.014(4)
C20C 0.238(13) 0.161(9) 0.294(16) 0.151(11) -0.207(13) -0.126(9)
C20B 0.289(14) 0.132(8) 0.220(12) 0.120(8) 0.189(12) 0.140(9)
C21B 0.066(4) 0.263(15) 0.122(8) -0.007(8) 0.034(5) 0.002(6)
C21A 0.057(3) 0.098(5) 0.116(5) 0.021(4) -0.026(3) -0.005(3)
C21C 0.097(4) 0.091(4) 0.099(5) 0.030(4) -0.026(4) -0.049(4)
C22B 0.128(6) 0.079(4) 0.074(4) -0.006(3) 0.030(4) 0.024(4)
C22A 0.090(4) 0.060(3) 0.109(5) -0.033(3) 0.020(4) -0.003(3)
C22C 0.120(5) 0.058(3) 0.074(4) 0.006(3) 0.004(3) 0.028(3)
C32A 0.059(3) 0.056(3) 0.095(4) -0.005(3) 0.021(3) -0.002(2)
C30A 0.113(14) 0.075(10) 0.27(3) 0.075(16) 0.102(18) 0.029(10)
C30B 0.22(2) 0.060(7) 0.059(8) 0.010(6) 0.006(11) -0.018(10)
C30C 0.14(2) 0.038(8) 0.21(3) -0.029(12) 0.01(2) 0.007(9)
C31C 0.069(8) 0.078(11) 0.132(18) -0.047(12) -0.042(10) 0.021(7)
C31A 0.157(16) 0.048(7) 0.104(16) -0.042(8) -0.054(13) 0.023(8)
C31B 0.16(2) 0.098(12) 0.097(13) 0.031(10) -0.042(13) 0.005(12)
C32B 0.073(8) 0.079(9) 0.167(18) 0.029(10) -0.017(9) 0.011(7)
C32C 0.125(15) 0.089(11) 0.156(18) -0.050(11) 0.068(14) -0.013(10)
C33B 0.22(2) 0.093(11) 0.087(11) 0.057(9) -0.022(13) -0.050(13)
C33A 0.061(8) 0.117(14) 0.19(2) 0.061(14) -0.022(10) -0.021(8)
C33C 0.103(11) 0.028(6) 0.084(9) 0.022(6) 0.000(7) -0.006(6)
C34C 0.070(8) 0.071(9) 0.079(11) -0.028(8) -0.037(7) 0.026(7)
C34B 0.092(11) 0.21(3) 0.050(9) 0.034(11) 0.004(8) -0.008(12)
C34A 0.136(18) 0.125(18) 0.14(2) -0.089(17) -0.082(16) 0.094(17)
C35B 0.061(6) 0.074(8) 0.102(10) 0.011(7) -0.030(6) 0.010(5)
C35C 0.072(7) 0.068(8) 0.129(13) -0.040(8) -0.002(8) 0.023(6)
O10 0.0641(17) 0.0424(14) 0.0528(18) -0.0046(12) -0.0013(14) 0.0096(12)
O11 0.0565(17) 0.0596(19) 0.067(2) 0.0022(15) -0.0096(15) 0.0066(14)
O12 0.0548(17) 0.081(2) 0.062(2) 0.0185(17) 0.0095(16) 0.0093(15)
O13 0.0678(19) 0.0443(16) 0.072(2) -0.0056(15) 0.0065(17) -0.0015(13)
C100 0.105(4) 0.052(3) 0.068(3) -0.016(2) -0.005(3) 0.017(3)
C101 0.185(9) 0.070(4) 0.115(6) -0.011(4) -0.004(6) 0.061(5)
C102 0.165(7) 0.078(4) 0.077(4) 0.014(3) -0.002(4) 0.041(5)
C103 0.083(3) 0.063(3) 0.063(3) -0.006(2) -0.004(3) 0.011(2)
C110 0.078(3) 0.063(3) 0.106(5) 0.006(3) -0.019(3) 0.018(3)
C111 0.211(11) 0.078(5) 0.207(11) -0.014(6) -0.155(10) 0.033(6)
C112 0.106(6) 0.165(9) 0.094(6) -0.018(5) -0.039(4) 0.029(6)
C113 0.080(4) 0.078(4) 0.081(4) -0.013(3) -0.012(3) 0.003(3)
C120 0.086(4) 0.114(5) 0.085(5) 0.047(4) 0.030(4) 0.038(4)
C121 0.077(4) 0.116(5) 0.067(4) 0.006(3) 0.008(3) -0.013(3)
C122 0.064(3) 0.106(5) 0.080(4) -0.017(3) 0.005(3) 0.007(3)
C123 0.051(3) 0.106(5) 0.091(5) 0.017(4) 0.004(3) 0.005(3)
C130 0.084(4) 0.047(2) 0.092(4) 0.002(2) 0.013(3) -0.007(2)
C131 0.132(6) 0.056(3) 0.125(6) -0.024(4) 0.049(5) -0.009(3)
C132 0.088(4) 0.071(4) 0.105(5) -0.019(3) 0.012(4) 0.018(3)
C133 0.070(3) 0.060(3) 0.080(4) 0.002(2) 0.015(3) 0.012(2)
Li1 0.055(4) 0.050(4) 0.058(5) 0.000(3) -0.004(3) 0.006(3)

loop_
_atom_type_symbol
_atom_type_description
_atom_type_scat_dispersion_real
_atom_type_scat_dispersion_imag
_atom_type_scat_source
C C 0.0033 0.0016 'International Tables Vol C Tables 4.2.6.8 and 6.1.1.4'
H H 0.0000 0.0000 'International Tables Vol C Tables 4.2.6.8 and 6.1.1.4'
Li Li -0.0003 0.0001 'International Tables Vol C Tables 4.2.6.8 and 6.1.1.4'
O O 0.0106 0.0060 'International Tables Vol C Tables 4.2.6.8 and 6.1.1.4'
Si Si 0.1011 0.0704 'International Tables Vol C Tables 4.2.6.8 and 6.1.1.4'
Cr Cr 0.3209 0.6236 'International Tables Vol C Tables 4.2.6.8 and 6.1.1.4'
Ge Ge -0.0550 2.2114 'International Tables Vol C Tables 4.2.6.8 and 6.1.1.4'

loop_
_geom_angle_atom_site_label_1
_geom_angle_atom_site_label_2
_geom_angle_atom_site_label_3
_geom_angle
_geom_angle_site_symmetry_1
_geom_angle_site_symmetry_3
_geom_angle_publ_flag
Si1 Ge1 Ge6 127.63(4) . . ?
Si1 Ge1 Ge7 127.70(4) . . ?
Ge6 Ge1 Ge7 76.41(3) . . ?
Si1 Ge1 Ge8 119.05(4) . . ?
Ge6 Ge1 Ge8 112.81(2) . . ?
Ge7 Ge1 Ge8 69.83(2) . . ?
Si1 Ge1 Ge5 119.29(4) . . ?
Ge6 Ge1 Ge5 68.61(3) . . ?
Ge7 Ge1 Ge5 112.66(2) . . ?
Ge8 Ge1 Ge5 73.64(3) . . ?
Si2 Ge2 Ge4 134.85(4) . . ?
Si2 Ge2 Ge9 120.65(4) . . ?
Ge4 Ge2 Ge9 97.09(3) . . ?
Si2 Ge2 Ge8 106.59(3) . . ?
Ge4 Ge2 Ge8 112.92(3) . . ?
Ge9 Ge2 Ge8 62.32(3) . . ?
Si2 Ge2 Ge5 115.42(4) . . ?
Ge4 Ge2 Ge5 61.37(2) . . ?
Ge9 Ge2 Ge5 114.00(3) . . ?
Ge8 Ge2 Ge5 70.96(3) . . ?
Si3 Ge3 Ge4 129.30(3) . . ?
Si3 Ge3 Ge7 114.36(4) . . ?
Ge4 Ge3 Ge7 115.02(3) . . ?
Si3 Ge3 Ge9 115.19(3) . . ?
Ge4 Ge3 Ge9 97.21(3) . . ?
Ge7 Ge3 Ge9 62.43(2) . . ?
Si3 Ge3 Ge6 124.82(4) . . ?
Ge4 Ge3 Ge6 61.62(2) . . ?
Ge7 Ge3 Ge6 73.55(2) . . ?
Ge9 Ge3 Ge6 115.81(2) . . ?
Ge3 Ge4 Ge2 83.34(3) . . ?
Ge3 Ge4 Cr1 140.23(3) . . ?
Ge2 Ge4 Cr1 132.92(3) . . ?
Ge3 Ge4 Ge5 102.54(2) . . ?
Ge2 Ge4 Ge5 61.260(17) . . ?
Cr1 Ge4 Ge5 109.29(2) . . ?
Ge3 Ge4 Ge6 61.00(2) . . ?
Ge2 Ge4 Ge6 104.13(3) . . ?
Cr1 Ge4 Ge6 112.54(3) . . ?
Ge5 Ge4 Ge6 64.914(19) . . ?
Ge1 Ge5 Ge2 98.02(3) . . ?
Ge1 Ge5 Ge4 102.97(2) . . ?
Ge2 Ge5 Ge4 57.367(19) . . ?
Ge1 Ge5 Ge6 55.32(2) . . ?
Ge2 Ge5 Ge6 96.42(2) . . ?
Ge4 Ge5 Ge6 57.573(17) . . ?
Ge1 Ge6 Ge3 96.24(2) . . ?
Ge1 Ge6 Ge4 103.55(3) . . ?
Ge3 Ge6 Ge4 57.38(2) . . ?
Ge1 Ge6 Ge5 56.07(2) . . ?
Ge3 Ge6 Ge5 95.14(2) . . ?
Ge4 Ge6 Ge5 57.51(2) . . ?
Ge1 Ge7 Ge3 98.11(3) . . ?
Ge1 Ge7 Ge9 104.82(3) . . ?
Ge3 Ge7 Ge9 59.12(2) . . ?
Ge1 Ge7 Ge8 55.27(2) . . ?
Ge3 Ge7 Ge8 94.99(2) . . ?
Ge9 Ge7 Ge8 57.33(2) . . ?
Ge1 Ge8 Ge2 99.93(3) . . ?
Ge1 Ge8 Ge9 104.27(2) . . ?
Ge2 Ge8 Ge9 58.785(19) . . ?
Ge1 Ge8 Ge7 54.89(2) . . ?
Ge2 Ge8 Ge7 95.93(2) . . ?
Ge9 Ge8 Ge7 57.073(17) . . ?
Ge3 Ge9 Ge2 81.88(3) . . ?
Ge3 Ge9 Ge7 58.45(3) . . ?
Ge2 Ge9 Ge7 101.82(2) . . ?
Ge3 Ge9 Ge8 100.073(19) . . ?
Ge2 Ge9 Ge8 58.895(18) . . ?
Ge7 Ge9 Ge8 65.60(2) . . ?
C5A Cr1 C1 90.2(7) . . ?
C5A Cr1 C3 108.7(7) . . ?
C1 Cr1 C3 92.1(4) . . ?
C5A Cr1 C2 154.9(7) . . ?
C1 Cr1 C2 87.9(5) . . ?
C3 Cr1 C2 96.3(6) . . ?
C5A Cr1 C4 61.9(7) . . ?
C1 Cr1 C4 88.7(4) . . ?
C3 Cr1 C4 170.6(5) . . ?
C2 Cr1 C4 93.1(5) . . ?
C5A Cr1 C4A 84.4(10) . . ?
C1 Cr1 C4A 93.7(5) . . ?
C3 Cr1 C4A 165.6(8) . . ?
C2 Cr1 C4A 70.8(9) . . ?
C4 Cr1 C4A 23.1(7) . . ?
C5A Cr1 C3A 92.7(7) . . ?
C1 Cr1 C3A 86.3(5) . . ?
C3 Cr1 C3A 17.1(3) . . ?
C2 Cr1 C3A 112.1(6) . . ?
C4 Cr1 C3A 154.1(4) . . ?
C4A Cr1 C3A 177.1(8) . . ?
C5A Cr1 C5 20.8(6) . . ?
C1 Cr1 C5 94.6(4) . . ?
C3 Cr1 C5 88.2(6) . . ?
C2 Cr1 C5 174.8(7) . . ?
C4 Cr1 C5 82.4(6) . . ?
C4A Cr1 C5 104.4(9) . . ?
C3A Cr1 C5 72.7(6) . . ?
C5A Cr1 C2A 175.0(7) . . ?
C1 Cr1 C2A 87.7(5) . . ?
C3 Cr1 C2A 75.9(6) . . ?
C2 Cr1 C2A 20.5(5) . . ?
C4 Cr1 C2A 113.5(6) . . ?
C4A Cr1 C2A 91.2(9) . . ?
C3A Cr1 C2A 91.7(6) . . ?
C5 Cr1 C2A 164.0(7) . . ?
C5A Cr1 Ge4 93.7(6) . . ?
C1 Cr1 Ge4 174.66(19) . . ?
C3 Cr1 Ge4 83.2(4) . . ?
C2 Cr1 Ge4 90.2(4) . . ?
C4 Cr1 Ge4 96.4(3) . . ?
C4A Cr1 Ge4 90.4(4) . . ?
C3A Cr1 Ge4 89.8(4) . . ?
C5 Cr1 Ge4 87.8(3) . . ?
C2A Cr1 Ge4 88.8(4) . . ?
Si11 Si1 Si13 140.03(13) . . ?
Si11 Si1 Si12 113.02(12) . . ?
Si13 Si1 Si12 70.28(15) . . ?
Si11 Si1 Ge1 106.88(7) . . ?
Si13 Si1 Ge1 110.00(11) . . ?
Si12 Si1 Ge1 106.63(7) . . ?
Si11 Si1 Si10 111.66(12) . . ?
Si13 Si1 Si10 42.44(15) . . ?
Si12 Si1 Si10 111.50(13) . . ?
Ge1 Si1 Si10 106.71(8) . . ?
Si11 Si1 Si14 40.66(17) . . ?
Si13 Si1 Si14 111.65(17) . . ?
Si12 Si1 Si14 142.46(15) . . ?
Ge1 Si1 Si14 107.33(11) . . ?
Si10 Si1 Si14 73.02(17) . . ?
Si11 Si1 Si15 68.8(2) . . ?
Si13 Si1 Si15 110.7(2) . . ?
Si12 Si1 Si15 45.5(2) . . ?
Ge1 Si1 Si15 110.52(12) . . ?
Si10 Si1 Si15 140.72(14) . . ?
Si14 Si1 Si15 106.5(2) . . ?
Si22 Si2 Si20 112.79(8) . . ?
Si22 Si2 Si21 108.63(7) . . ?
Si20 Si2 Si21 106.30(7) . . ?
Si22 Si2 Ge2 113.48(6) . . ?
Si20 Si2 Ge2 108.66(6) . . ?
Si21 Si2 Ge2 106.55(7) . . ?
Si35 Si3 Si31 121.1(3) . . ?
Si35 Si3 Si33 114.3(3) . . ?
Si31 Si3 Si33 96.3(2) . . ?
Si35 Si3 Si34 111.7(3) . . ?
Si31 Si3 Si34 13.4(3) . . ?
Si33 Si3 Si34 109.6(2) . . ?
Si35 Si3 Si30 101.5(3) . . ?
Si31 Si3 Si30 109.6(2) . . ?
Si33 Si3 Si30 14.44(13) . . ?
Si34 Si3 Si30 122.6(2) . . ?
Si35 Si3 Ge3 107.8(2) . . ?
Si31 Si3 Ge3 112.4(2) . . ?
Si33 Si3 Ge3 103.24(17) . . ?
Si34 Si3 Ge3 109.7(2) . . ?
Si30 Si3 Ge3 102.26(11) . . ?
Si35 Si3 Si32 10.5(4) . . ?
Si31 Si3 Si32 110.8(3) . . ?
Si33 Si3 Si32 120.2(2) . . ?
Si34 Si3 Si32 101.2(3) . . ?
Si30 Si3 Si32 108.6(2) . . ?
Ge3 Si3 Si32 112.77(16) . . ?
C10B Si10 C10A 104.1(10) . . ?
C10B Si10 C10C 108.2(12) . . ?
C10A Si10 C10C 120.7(15) . . ?
C10B Si10 Si1 111.6(5) . . ?
C10A Si10 Si1 107.6(6) . . ?
C10C Si10 Si1 104.7(10) . . ?
C11C Si11 C11B 114.0(15) . . ?
C11C Si11 C11A 109.9(13) . . ?
C11B Si11 C11A 105.7(11) . . ?
C11C Si11 Si1 109.2(14) . . ?
C11B Si11 Si1 111.0(7) . . ?
C11A Si11 Si1 106.8(6) . . ?
C12C Si12 C12A 112.6(13) . . ?
C12C Si12 C12B 105.7(11) . . ?
C12A Si12 C12B 110.4(10) . . ?
C12C Si12 Si1 111.2(9) . . ?
C12A Si12 Si1 106.8(5) . . ?
C12B Si12 Si1 110.1(5) . . ?
C13B Si13 C13C 100.6(12) . . ?
C13B Si13 C13A 118.6(8) . . ?
C13C Si13 C13A 114.1(12) . . ?
C13B Si13 Si1 107.7(5) . . ?
C13C Si13 Si1 112.3(6) . . ?
C13A Si13 Si1 103.7(8) . . ?
C14C Si14 C14B 103.6(13) . . ?
C14C Si14 C14A 117.1(19) . . ?
C14B Si14 C14A 117.8(11) . . ?
C14C Si14 Si1 113.3(10) . . ?
C14B Si14 Si1 105.0(6) . . ?
C14A Si14 Si1 99.8(10) . . ?
C15C Si15 C15A 109.6(14) . . ?
C15C Si15 C15B 101.6(13) . . ?
C15A Si15 C15B 117.5(13) . . ?
C15C Si15 Si1 112.8(8) . . ?
C15A Si15 Si1 108.2(10) . . ?
C15B Si15 Si1 107.2(7) . . ?
C20B Si20 C20A 106.3(4) . . ?
C20B Si20 C20C 112.0(7) . . ?
C20A Si20 C20C 103.8(6) . . ?
C20B Si20 Si2 110.3(3) . . ?
C20A Si20 Si2 111.9(2) . . ?
C20C Si20 Si2 112.2(3) . . ?
C21A Si21 C21B 105.4(4) . . ?
C21A Si21 C21C 107.5(3) . . ?
C21B Si21 C21C 110.6(4) . . ?
C21A Si21 Si2 113.5(2) . . ?
C21B Si21 Si2 109.9(3) . . ?
C21C Si21 Si2 109.9(2) . . ?
C22A Si22 C22B 106.8(3) . . ?
C22A Si22 C22C 110.3(3) . . ?
C22B Si22 C22C 108.6(3) . . ?
C22A Si22 Si2 112.21(18) . . ?
C22B Si22 Si2 108.7(2) . . ?
C22C Si22 Si2 110.1(2) . . ?
C30A Si30 C30C 102.5(14) . . ?
C30A Si30 C30B 117.4(11) . . ?
C30C Si30 C30B 114.2(12) . . ?
C30A Si30 Si3 107.6(6) . . ?
C30C Si30 Si3 107.7(11) . . ?
C30B Si30 Si3 106.9(5) . . ?
C31B Si31 C31C 110.5(10) . . ?
C31B Si31 C31A 108.8(13) . . ?
C31C Si31 C31A 109.3(13) . . ?
C31B Si31 Si3 111.1(7) . . ?
C31C Si31 Si3 110.9(7) . . ?
C31A Si31 Si3 106.0(8) . . ?
C32B Si32 C32C 105.0(10) . . ?
C32B Si32 Si3 114.4(6) . . ?
C32C Si32 Si3 108.9(7) . . ?
C33A Si33 C33B 107.6(12) . . ?
C33A Si33 C33C 111.8(11) . . ?
C33B Si33 C33C 102.7(10) . . ?
C33A Si33 Si3 114.1(7) . . ?
C33B Si33 Si3 108.1(5) . . ?
C33C Si33 Si3 111.8(7) . . ?
C34B Si34 C34C 109.3(10) . . ?
C34B Si34 C34A 111.7(15) . . ?
C34C Si34 C34A 105.2(11) . . ?
C34B Si34 Si3 107.8(7) . . ?
C34C Si34 Si3 115.2(7) . . ?
C34A Si34 Si3 107.6(9) . . ?
C35B Si35 C35C 105.8(8) . . ?
C35B Si35 C32A 111.5(6) . . ?
C35C Si35 C32A 106.2(8) . . ?
C35B Si35 Si3 110.9(6) . . ?
C35C Si35 Si3 110.5(6) . . ?
C32A Si35 Si3 111.7(5) . . ?
O1 C1 Cr1 177.3(6) . . ?
O2 C2 Cr1 176.6(13) . . ?
O4 C4 Cr1 175.7(10) . . ?
O5 C5 Cr1 177.5(13) . . ?
O3 C3 Cr1 179.5(13) . . ?
O4A C4A Cr1 179(2) . . ?
O3A C3A Cr1 175.1(11) . . ?
O5A C5A Cr1 173.3(18) . . ?
O2A C2A Cr1 177.3(14) . . ?
C103 O10 C100 108.7(4) . . ?
C103 O10 Li1 127.4(4) . . ?
C100 O10 Li1 123.2(4) . . ?
C110 O11 C113 109.2(4) . . ?
C110 O11 Li1 125.3(4) . . ?
C113 O11 Li1 124.8(4) . . ?
C120 O12 C123 106.4(4) . . ?
C120 O12 Li1 127.5(4) . . ?
C123 O12 Li1 125.3(4) . . ?
C133 O13 C130 109.4(4) . . ?
C133 O13 Li1 128.2(4) . . ?
C130 O13 Li1 122.3(4) . . ?
O10 C100 C101 107.2(5) . . ?
C102 C101 C100 105.7(6) . . ?
C101 C102 C103 105.8(6) . . ?
O10 C103 C102 106.5(5) . . ?
O11 C110 C111 107.4(6) . . ?
C112 C111 C110 108.8(6) . . ?
C111 C112 C113 107.5(6) . . ?
O11 C113 C112 106.5(5) . . ?
O12 C120 C121 108.1(5) . . ?
C120 C121 C122 106.1(5) . . ?
C123 C122 C121 103.7(5) . . ?
O12 C123 C122 106.0(5) . . ?
O13 C130 C131 105.8(5) . . ?
C132 C131 C130 103.0(5) . . ?
C131 C132 C133 104.3(5) . . ?
O13 C133 C132 106.6(5) . . ?
O13 Li1 O11 110.4(4) . . ?
O13 Li1 O12 108.8(4) . . ?
O11 Li1 O12 101.8(4) . . ?
O13 Li1 O10 114.8(4) . . ?
O11 Li1 O10 116.3(4) . . ?
O12 Li1 O10 103.4(4) . . ?

loop_
_geom_bond_atom_site_label_1
_geom_bond_atom_site_label_2
_geom_bond_distance
_geom_bond_site_symmetry_2
_geom_bond_publ_flag
Ge1 Si1 2.3551(11) . ?
Ge1 Ge6 2.4956(7) . ?
Ge1 Ge7 2.4999(7) . ?
Ge1 Ge8 2.5114(9) . ?
Ge1 Ge5 2.5181(9) . ?
Ge2 Si2 2.4064(14) . ?
Ge2 Ge4 2.5251(8) . ?
Ge2 Ge9 2.5605(8) . ?
Ge2 Ge8 2.5635(9) . ?
Ge2 Ge5 2.6290(7) . ?
Ge3 Si3 2.3881(11) . ?
Ge3 Ge4 2.5212(8) . ?
Ge3 Ge7 2.5416(8) . ?
Ge3 Ge9 2.5595(8) . ?
Ge3 Ge6 2.6179(7) . ?
Ge4 Cr1 2.5534(11) . ?
Ge4 Ge5 2.6318(7) . ?
Ge4 Ge6 2.6336(8) . ?
Ge5 Ge6 2.8258(8) . ?
Ge7 Ge9 2.6437(9) . ?
Ge7 Ge8 2.8684(9) . ?
Ge8 Ge9 2.6513(8) . ?
Cr1 C5A 1.81(2) . ?
Cr1 C1 1.846(5) . ?
Cr1 C3 1.854(13) . ?
Cr1 C2 1.857(16) . ?
Cr1 C4 1.892(13) . ?
Cr1 C4A 1.896(14) . ?
Cr1 C3A 1.914(14) . ?
Cr1 C5 1.930(13) . ?
Cr1 C2A 1.97(2) . ?
Si1 Si11 2.312(3) . ?
Si1 Si13 2.316(4) . ?
Si1 Si12 2.324(3) . ?
Si1 Si10 2.360(3) . ?
Si1 Si14 2.367(4) . ?
Si1 Si15 2.394(5) . ?
Si2 Si22 2.3448(17) . ?
Si2 Si20 2.3489(18) . ?
Si2 Si21 2.3538(18) . ?
Si3 Si35 2.288(10) . ?
Si3 Si31 2.301(11) . ?
Si3 Si33 2.345(6) . ?
Si3 Si34 2.361(12) . ?
Si3 Si30 2.370(4) . ?
Si3 Si32 2.400(8) . ?
Si10 C10B 1.89(2) . ?
Si10 C10A 1.896(15) . ?
Si10 C10C 1.92(4) . ?
Si11 C11C 1.78(3) . ?
Si11 C11B 1.826(16) . ?
Si11 C11A 1.946(19) . ?
Si12 C12C 1.68(3) . ?
Si12 C12A 1.874(14) . ?
Si12 C12B 1.916(16) . ?
Si13 C13B 1.885(12) . ?
Si13 C13C 1.93(3) . ?
Si13 C13A 1.98(2) . ?
Si14 C14C 1.80(3) . ?
Si14 C14B 2.018(17) . ?
Si14 C14A 2.04(3) . ?
Si15 C15C 1.74(2) . ?
Si15 C15A 1.93(3) . ?
Si15 C15B 1.942(17) . ?
Si20 C20B 1.831(9) . ?
Si20 C20A 1.834(7) . ?
Si20 C20C 1.858(10) . ?
Si21 C21A 1.872(7) . ?
Si21 C21B 1.885(9) . ?
Si21 C21C 1.885(7) . ?
Si22 C22A 1.851(6) . ?
Si22 C22B 1.865(6) . ?
Si22 C22C 1.874(6) . ?
Si30 C30A 1.898(13) . ?
Si30 C30C 1.929(15) . ?
Si30 C30B 1.933(12) . ?
Si31 C31B 1.889(14) . ?
Si31 C31C 1.910(13) . ?
Si31 C31A 1.923(13) . ?
Si32 C32B 1.840(11) . ?
Si32 C32C 1.939(13) . ?
Si33 C33A 1.893(12) . ?
Si33 C33B 1.908(13) . ?
Si33 C33C 1.911(13) . ?
Si34 C34B 1.854(14) . ?
Si34 C34C 1.859(13) . ?
Si34 C34A 1.885(14) . ?
Si35 C35B 1.844(12) . ?
Si35 C35C 1.873(12) . ?
Si35 C32A 1.918(11) . ?
O1 C1 1.150(6) . ?
O2 C2 1.127(17) . ?
O3 C3 1.168(15) . ?
O4 C4 1.152(14) . ?
O5 C5 1.132(15) . ?
O2A C2A 1.11(2) . ?
O3A C3A 1.091(16) . ?
O4A C4A 1.116(18) . ?
O5A C5A 1.21(3) . ?
O10 C103 1.427(6) . ?
O10 C100 1.432(6) . ?
O10 Li1 1.935(8) . ?
O11 C110 1.425(6) . ?
O11 C113 1.442(7) . ?
O11 Li1 1.927(8) . ?
O12 C120 1.436(7) . ?
O12 C123 1.440(6) . ?
O12 Li1 1.933(9) . ?
O13 C133 1.417(7) . ?
O13 C130 1.436(6) . ?
O13 Li1 1.918(9) . ?
C100 C101 1.457(9) . ?
C101 C102 1.444(11) . ?
C102 C103 1.485(8) . ?
C110 C111 1.451(10) . ?
C111 C112 1.418(12) . ?
C112 C113 1.479(9) . ?
C120 C121 1.460(9) . ?
C121 C122 1.519(9) . ?
C122 C123 1.480(9) . ?
C130 C131 1.495(8) . ?
C131 C132 1.477(10) . ?
C132 C133 1.507(8) . ?
